data_1553402
loop_
_publ_author_name
'Fragoso-Serrano, Mabel'
'Ortiz-Pastrana, Naytz\'e'
'Luna-Cruz, Norma'
'Toscano, Rub\'en A'
'Alpuche-Sol\'is, Angel G'
'Ortega, Alfredo'
'Bautista, Elih\'u'

_publ_section_title
;
 Amarisolide F, an Acylated Diterpenoid Glucoside and Related Terpenoids
 from Salvia amarissima.
;
_journal_issue 3
_journal_name_full 'Journal of natural products'
_journal_page_first 631
_journal_page_last 635
_journal_paper_doi 10.1021/acs.jnatprod.8b00565
_journal_volume 82
_journal_year 2019
_chemical_absolute_configuration ad
_chemical_formula_moiety 'C21 H24 O8'
_chemical_formula_sum 'C21 H24 O8'
_chemical_formula_weight 404.40
_space_group_crystal_system orthorhombic
_space_group_IT_number 19
_space_group_name_Hall 'P 2ac 2ab'
_space_group_name_H-M_alt 'P 21 21 21'
_atom_sites_solution_hydrogens mixed
_atom_sites_solution_primary direct
_atom_sites_solution_secondary difmap
_audit_creation_method SHELXL-2016/6
_cell_angle_alpha 90
_cell_angle_beta 90
_cell_angle_gamma 90
_cell_formula_units_Z 4
_cell_length_a 9.7873(3)
_cell_length_b 10.4684(3)
_cell_length_c 18.7272(6)
_cell_measurement_reflns_used 9597
_cell_measurement_temperature 298(2)
_cell_measurement_theta_max 78.10
_cell_measurement_theta_min 4.22
_cell_volume 1918.74(10)
_computing_cell_refinement 'APEX2 v2014.1-1(Bruker, 2014)'
_computing_data_collection 'APEX2 v2014.1-1(Bruker, 2014)'
_computing_data_reduction 'SAINT V8.34A (Bruker, 2014)'
_computing_molecular_graphics 'XP V 5.1 (Bruker, 1998)'
_computing_publication_material 'CIFTAB V 2013/2 (Sheldrick, 2013)'
_computing_structure_refinement 'SHELXL-2016/6 (Sheldrick, 2015)'
_computing_structure_solution 'SHELXT-2014 (Sheldrick, 2014)'
_diffrn_ambient_temperature 298(2)
_diffrn_detector_area_resol_mean 52.0833
_diffrn_measured_fraction_theta_full 1.000
_diffrn_measured_fraction_theta_max 0.999
_diffrn_measurement_device_type 'Bruker D8 Endevor \k-geometry diffractometer'
_diffrn_measurement_method '\f and \w-scans'
_diffrn_radiation_monochromator 'Helios multilayer mirror'
_diffrn_radiation_type CuK\a
_diffrn_radiation_wavelength 1.54178
_diffrn_reflns_av_R_equivalents 0.0675
_diffrn_reflns_av_unetI/netI 0.0312
_diffrn_reflns_Laue_measured_fraction_full 1.000
_diffrn_reflns_Laue_measured_fraction_max 0.999
_diffrn_reflns_limit_h_max 12
_diffrn_reflns_limit_h_min -12
_diffrn_reflns_limit_k_max 13
_diffrn_reflns_limit_k_min -12
_diffrn_reflns_limit_l_max 23
_diffrn_reflns_limit_l_min -23
_diffrn_reflns_number 40482
_diffrn_reflns_point_group_measured_fraction_full 0.999
_diffrn_reflns_point_group_measured_fraction_max 0.999
_diffrn_reflns_theta_full 67.679
_diffrn_reflns_theta_max 77.332
_diffrn_reflns_theta_min 4.722
_diffrn_source 'micro-focus X-ray source'
_exptl_absorpt_coefficient_mu 0.904
_exptl_absorpt_correction_T_max 0.7444
_exptl_absorpt_correction_T_min 0.6581
_exptl_absorpt_correction_type multi-scan
_exptl_absorpt_process_details '(Sheldrick, 2012)'
_exptl_crystal_colour colourless
_exptl_crystal_density_diffrn 1.400
_exptl_crystal_description arrow-head
_exptl_crystal_F_000 856
_exptl_crystal_size_max 0.297
_exptl_crystal_size_mid 0.263
_exptl_crystal_size_min 0.168
_refine_diff_density_max 0.232
_refine_diff_density_min -0.165
_refine_diff_density_rms 0.035
_refine_ls_abs_structure_details
;
 Flack x determined using 1499 quotients [(I+)-(I-)]/[(I+)+(I-)]
 (Parsons, Flack and Wagner, Acta Cryst. B69 (2013) 249-259).
;
_refine_ls_abs_structure_Flack 0.03(8)
_refine_ls_extinction_method none
_refine_ls_goodness_of_fit_ref 1.037
_refine_ls_hydrogen_treatment mixed
_refine_ls_matrix_type full
_refine_ls_number_parameters 271
_refine_ls_number_reflns 4082
_refine_ls_number_restraints 0
_refine_ls_restrained_S_all 1.037
_refine_ls_R_factor_all 0.0417
_refine_ls_R_factor_gt 0.0374
_refine_ls_shift/su_max 0.000
_refine_ls_shift/su_mean 0.000
_refine_ls_structure_factor_coef Fsqd
_refine_ls_weighting_details 'w=1/[\s^2^(Fo^2^)+(0.0484P)^2^+0.3426P] where P=(Fo^2^+2Fc^2^)/3'
_refine_ls_weighting_scheme calc
_refine_ls_wR_factor_gt 0.0956
_refine_ls_wR_factor_ref 0.0995
_reflns_Friedel_coverage 0.750
_reflns_Friedel_fraction_full 0.999
_reflns_Friedel_fraction_max 0.999
_reflns_number_gt 3739
_reflns_number_total 4082
_reflns_threshold_expression 'I > 2\s(I)'
_cod_data_source_file np8b00565_si_002.cif
_cod_data_source_block 361OHA16
_cod_database_code 1553402
_shelx_shelxl_version_number 2016/6
_shelx_space_group_comment
;
The symmetry employed for this shelxl refinement is uniquely defined
by the following loop, which should always be used as a source of
symmetry information in preference to the above space-group names.
They are only intended as comments.
;
_shelx_estimated_absorpt_t_min 0.775
_shelx_estimated_absorpt_t_max 0.863

loop_
_space_group_symop_operation_xyz
'x, y, z'
'x+1/2, -y+1/2, -z'
'-x, y+1/2, -z+1/2'
'-x+1/2, -y, z+1/2'

loop_
_atom_site_label
_atom_site_type_symbol
_atom_site_fract_x
_atom_site_fract_y
_atom_site_fract_z
_atom_site_U_iso_or_equiv
_atom_site_adp_type
_atom_site_occupancy
_atom_site_site_symmetry_order
_atom_site_calc_flag
_atom_site_refinement_flags_posn
_atom_site_refinement_flags_adp
O1 O 0.78142(18) 0.28820(17) 0.49981(11) 0.0546(5) Uani 1 1 d . .
H1A H 0.844(4) 0.233(4) 0.493(2) 0.082 Uiso 1 1 d . U
O2 O 0.52251(17) 0.35326(17) 0.52205(11) 0.0504(4) Uani 1 1 d . .
H2A H 0.578(4) 0.301(3) 0.5144(19) 0.067(10) Uiso 1 1 d . .
O3 O 0.2146(2) 0.6856(2) 0.62110(13) 0.0757(7) Uani 1 1 d . .
O4 O 0.0496(3) 0.4151(3) 0.78746(14) 0.0878(8) Uani 1 1 d . .
O5 O 0.6493(3) 0.6747(3) 0.73917(12) 0.0888(8) Uani 1 1 d . .
O6 O 0.4527(2) 0.5736(2) 0.73797(11) 0.0630(5) Uani 1 1 d . .
O7 O 1.06075(19) 0.4403(2) 0.49697(14) 0.0689(6) Uani 1 1 d . .
O8 O 0.8773(2) 0.5325(2) 0.44823(11) 0.0615(5) Uani 1 1 d . .
C1 C 0.6172(2) 0.3736(2) 0.63966(14) 0.0433(5) Uani 1 1 d . .
H1 H 0.545958 0.358556 0.671428 0.052 Uiso 1 1 calc R U
C2 C 0.7399(3) 0.3318(2) 0.65845(15) 0.0516(6) Uani 1 1 d . .
H2 H 0.747196 0.287811 0.701416 0.062 Uiso 1 1 calc R U
C3 C 0.8675(2) 0.3502(3) 0.61576(15) 0.0508(6) Uani 1 1 d . .
H3A H 0.917925 0.270570 0.613280 0.061 Uiso 1 1 calc R U
H3B H 0.925225 0.413657 0.638506 0.061 Uiso 1 1 calc R U
C4 C 0.8300(2) 0.3938(2) 0.54157(13) 0.0422(5) Uani 1 1 d . .
C5 C 0.7184(2) 0.4981(2) 0.54104(12) 0.0376(4) Uani 1 1 d . .
C6 C 0.7665(2) 0.6111(2) 0.58762(13) 0.0435(5) Uani 1 1 d . .
H6A H 0.789149 0.579933 0.634930 0.052 Uiso 1 1 calc R U
H6B H 0.848618 0.647454 0.566955 0.052 Uiso 1 1 calc R U
C7 C 0.6584(3) 0.7150(2) 0.59404(15) 0.0487(6) Uani 1 1 d . .
H7A H 0.638383 0.749366 0.547087 0.058 Uiso 1 1 calc R U
H7B H 0.693058 0.783985 0.623501 0.058 Uiso 1 1 calc R U
C8 C 0.5272(2) 0.6616(2) 0.62723(13) 0.0430(5) Uani 1 1 d . .
H8 H 0.459410 0.730348 0.624575 0.052 Uiso 1 1 calc R U
C9 C 0.4692(2) 0.5489(2) 0.58138(12) 0.0396(5) Uani 1 1 d . .
C10 C 0.5822(2) 0.4438(2) 0.57096(12) 0.0371(4) Uani 1 1 d . .
C11 C 0.3375(2) 0.4874(2) 0.61317(14) 0.0444(5) Uani 1 1 d . .
H11A H 0.293984 0.437416 0.575954 0.053 Uiso 1 1 calc R U
H11B H 0.364644 0.428683 0.650625 0.053 Uiso 1 1 calc R U
C12 C 0.2322(2) 0.5782(2) 0.64370(15) 0.0492(6) Uani 1 1 d . .
C13 C 0.1450(2) 0.5319(2) 0.70202(14) 0.0461(5) Uani 1 1 d . .
C14 C 0.0331(3) 0.6003(3) 0.73133(17) 0.0600(7) Uani 1 1 d . .
H14 H 0.003664 0.681011 0.717424 0.072 Uiso 1 1 calc R U
C15 C -0.0219(4) 0.5289(4) 0.78188(19) 0.0770(9) Uani 1 1 d . .
H15 H -0.097135 0.551445 0.809473 0.092 Uiso 1 1 calc R U
C16 C 0.1501(3) 0.4199(3) 0.73849(18) 0.0630(7) Uani 1 1 d . .
H16 H 0.213950 0.355622 0.730713 0.076 Uiso 1 1 calc R U
C17 C 0.5518(3) 0.6372(2) 0.70644(14) 0.0489(6) Uani 1 1 d . .
C18 C 0.9394(3) 0.4559(2) 0.49619(15) 0.0509(6) Uani 1 1 d . .
C19 C 0.7302(3) 0.5375(3) 0.46236(14) 0.0521(6) Uani 1 1 d . .
H19A H 0.680994 0.478572 0.431765 0.062 Uiso 1 1 calc R U
H19B H 0.694766 0.623050 0.454963 0.062 Uiso 1 1 calc R U
C20 C 0.4259(3) 0.6032(3) 0.50794(15) 0.0554(6) Uani 1 1 d . .
H20A H 0.502647 0.644346 0.485853 0.083 Uiso 1 1 calc R U
H20B H 0.353576 0.664094 0.514418 0.083 Uiso 1 1 calc R U
H20C H 0.394473 0.534804 0.477986 0.083 Uiso 1 1 calc R U
C21 C 0.4719(4) 0.5404(4) 0.81182(16) 0.0776(10) Uani 1 1 d . .
H21A H 0.544869 0.479617 0.815868 0.116 Uiso 1 1 calc R U
H21B H 0.389223 0.503746 0.830314 0.116 Uiso 1 1 calc R U
H21C H 0.494320 0.615784 0.838580 0.116 Uiso 1 1 calc R U

loop_
_atom_site_aniso_label
_atom_site_aniso_U_11
_atom_site_aniso_U_22
_atom_site_aniso_U_33
_atom_site_aniso_U_23
_atom_site_aniso_U_13
_atom_site_aniso_U_12
O1 0.0414(8) 0.0444(9) 0.0780(13) -0.0203(9) -0.0021(9) 0.0022(7)
O2 0.0360(8) 0.0469(9) 0.0683(12) -0.0195(8) -0.0074(8) 0.0009(7)
O3 0.0711(13) 0.0547(12) 0.1014(17) 0.0277(11) 0.0293(12) 0.0248(10)
O4 0.0878(17) 0.0916(18) 0.0841(16) 0.0238(14) 0.0189(13) -0.0126(15)
O5 0.0884(16) 0.118(2) 0.0595(13) -0.0143(13) -0.0054(12) -0.0499(16)
O6 0.0626(11) 0.0762(13) 0.0502(10) 0.0124(10) -0.0038(9) -0.0162(10)
O7 0.0411(9) 0.0723(13) 0.0933(15) -0.0077(12) 0.0145(10) -0.0038(9)
O8 0.0587(10) 0.0691(12) 0.0567(11) 0.0052(10) 0.0181(9) 0.0050(10)
C1 0.0409(11) 0.0356(10) 0.0535(13) 0.0085(10) 0.0017(10) 0.0011(9)
C2 0.0495(13) 0.0488(13) 0.0566(14) 0.0144(11) -0.0040(11) 0.0044(11)
C3 0.0394(11) 0.0489(13) 0.0642(16) 0.0044(11) -0.0078(11) 0.0053(10)
C4 0.0358(10) 0.0357(10) 0.0550(13) -0.0059(10) -0.0031(9) -0.0009(8)
C5 0.0386(10) 0.0355(10) 0.0387(11) -0.0006(8) -0.0003(9) 0.0019(8)
C6 0.0438(12) 0.0361(10) 0.0508(13) -0.0020(9) 0.0035(10) -0.0070(9)
C7 0.0544(14) 0.0327(10) 0.0592(15) -0.0016(10) 0.0079(11) -0.0052(10)
C8 0.0455(11) 0.0313(10) 0.0523(13) 0.0011(9) 0.0065(10) 0.0022(9)
C9 0.0377(10) 0.0355(10) 0.0455(12) 0.0012(9) -0.0018(8) 0.0035(9)
C10 0.0364(10) 0.0305(10) 0.0443(11) -0.0020(8) -0.0033(8) 0.0002(8)
C11 0.0382(10) 0.0377(11) 0.0574(14) 0.0002(10) -0.0001(10) 0.0028(9)
C12 0.0424(12) 0.0419(12) 0.0634(15) 0.0045(11) 0.0002(11) 0.0057(10)
C13 0.0403(11) 0.0431(11) 0.0548(13) -0.0030(10) -0.0035(10) -0.0014(9)
C14 0.0563(15) 0.0578(15) 0.0660(18) -0.0106(14) 0.0074(13) 0.0042(12)
C15 0.073(2) 0.084(2) 0.074(2) -0.0068(18) 0.0242(17) -0.0017(18)
C16 0.0549(15) 0.0573(16) 0.0767(19) 0.0114(14) 0.0038(14) 0.0011(12)
C17 0.0528(13) 0.0415(12) 0.0525(14) -0.0093(10) 0.0040(11) -0.0043(10)
C18 0.0448(12) 0.0484(13) 0.0595(15) -0.0095(12) 0.0078(11) -0.0014(10)
C19 0.0513(13) 0.0595(14) 0.0454(13) 0.0033(11) 0.0040(10) 0.0055(12)
C20 0.0518(13) 0.0619(15) 0.0526(15) 0.0100(12) -0.0049(12) 0.0155(12)
C21 0.108(3) 0.076(2) 0.0485(16) 0.0142(15) -0.0049(17) -0.011(2)

loop_
_atom_type_symbol
_atom_type_description
_atom_type_scat_dispersion_real
_atom_type_scat_dispersion_imag
_atom_type_scat_source
C C 0.0181 0.0091 'International Tables Vol C Tables 4.2.6.8 and 6.1.1.4'
H H 0.0000 0.0000 'International Tables Vol C Tables 4.2.6.8 and 6.1.1.4'
O O 0.0492 0.0322 'International Tables Vol C Tables 4.2.6.8 and 6.1.1.4'

loop_
_geom_angle_atom_site_label_1
_geom_angle_atom_site_label_2
_geom_angle_atom_site_label_3
_geom_angle
C4 O1 H1A 111(3)
C10 O2 H2A 107(3)
C16 O4 C15 106.6(3)
C17 O6 C21 117.2(3)
C18 O8 C19 110.1(2)
C2 C1 C10 126.0(2)
C2 C1 H1 117.0
C10 C1 H1 117.0
C1 C2 C3 124.9(2)
C1 C2 H2 117.5
C3 C2 H2 117.5
C2 C3 C4 109.2(2)
C2 C3 H3A 109.8
C4 C3 H3A 109.8
C2 C3 H3B 109.8
C4 C3 H3B 109.8
H3A C3 H3B 108.3
O1 C4 C3 110.5(2)
O1 C4 C18 105.0(2)
C3 C4 C18 118.3(2)
O1 C4 C5 107.84(18)
C3 C4 C5 113.1(2)
C18 C4 C5 101.15(18)
C19 C5 C6 108.26(19)
C19 C5 C4 98.22(19)
C6 C5 C4 108.81(18)
C19 C5 C10 120.63(19)
C6 C5 C10 109.78(17)
C4 C5 C10 110.23(17)
C7 C6 C5 112.4(2)
C7 C6 H6A 109.1
C5 C6 H6A 109.1
C7 C6 H6B 109.1
C5 C6 H6B 109.1
H6A C6 H6B 107.9
C6 C7 C8 110.73(19)
C6 C7 H7A 109.5
C8 C7 H7A 109.5
C6 C7 H7B 109.5
C8 C7 H7B 109.5
H7A C7 H7B 108.1
C17 C8 C7 108.9(2)
C17 C8 C9 117.68(18)
C7 C8 C9 110.9(2)
C17 C8 H8 106.2
C7 C8 H8 106.2
C9 C8 H8 106.2
C20 C9 C11 105.35(19)
C20 C9 C8 108.07(19)
C11 C9 C8 113.70(19)
C20 C9 C10 109.83(19)
C11 C9 C10 109.86(17)
C8 C9 C10 109.88(18)
O2 C10 C1 108.15(18)
O2 C10 C5 111.04(18)
C1 C10 C5 106.78(17)
O2 C10 C9 104.71(16)
C1 C10 C9 113.06(18)
C5 C10 C9 113.07(17)
C12 C11 C9 116.6(2)
C12 C11 H11A 108.1
C9 C11 H11A 108.1
C12 C11 H11B 108.1
C9 C11 H11B 108.1
H11A C11 H11B 107.3
O3 C12 C13 118.9(2)
O3 C12 C11 123.1(2)
C13 C12 C11 118.0(2)
C16 C13 C14 105.6(3)
C16 C13 C12 129.6(2)
C14 C13 C12 124.7(2)
C15 C14 C13 107.8(3)
C15 C14 H14 126.1
C13 C14 H14 126.1
C14 C15 O4 109.5(3)
C14 C15 H15 125.2
O4 C15 H15 125.2
O4 C16 C13 110.4(3)
O4 C16 H16 124.8
C13 C16 H16 124.8
O5 C17 O6 121.5(3)
O5 C17 C8 124.6(2)
O6 C17 C8 113.9(2)
O7 C18 O8 122.4(3)
O7 C18 C4 129.5(3)
O8 C18 C4 108.1(2)
O8 C19 C5 103.8(2)
O8 C19 H19A 111.0
C5 C19 H19A 111.0
O8 C19 H19B 111.0
C5 C19 H19B 111.0
H19A C19 H19B 109.0
C9 C20 H20A 109.5
C9 C20 H20B 109.5
H20A C20 H20B 109.5
C9 C20 H20C 109.5
H20A C20 H20C 109.5
H20B C20 H20C 109.5
O6 C21 H21A 109.5
O6 C21 H21B 109.5
H21A C21 H21B 109.5
O6 C21 H21C 109.5
H21A C21 H21C 109.5
H21B C21 H21C 109.5

loop_
_geom_bond_atom_site_label_1
_geom_bond_atom_site_label_2
_geom_bond_distance
O1 C4 1.435(3)
O1 H1A 0.85(4)
O2 C10 1.441(3)
O2 H2A 0.78(4)
O3 C12 1.213(3)
O4 C16 1.345(4)
O4 C15 1.385(5)
O5 C17 1.200(3)
O6 C17 1.317(3)
O6 C21 1.438(4)
O7 C18 1.199(3)
O8 C18 1.349(3)
O8 C19 1.465(3)
C1 C2 1.326(3)
C1 C10 1.521(3)
C1 H1 0.9300
C2 C3 1.495(4)
C2 H2 0.9300
C3 C4 1.508(4)
C3 H3A 0.9700
C3 H3B 0.9700
C4 C18 1.514(3)
C4 C5 1.545(3)
C5 C19 1.535(3)
C5 C6 1.544(3)
C5 C10 1.553(3)
C6 C7 1.522(3)
C6 H6A 0.9700
C6 H6B 0.9700
C7 C8 1.532(3)
C7 H7A 0.9700
C7 H7B 0.9700
C8 C17 1.524(4)
C8 C9 1.566(3)
C8 H8 0.9800
C9 C20 1.547(3)
C9 C11 1.559(3)
C9 C10 1.573(3)
C11 C12 1.514(3)
C11 H11A 0.9700
C11 H11B 0.9700
C12 C13 1.468(4)
C13 C16 1.358(4)
C13 C14 1.419(4)
C14 C15 1.321(5)
C14 H14 0.9300
C15 H15 0.9300
C16 H16 0.9300
C19 H19A 0.9700
C19 H19B 0.9700
C20 H20A 0.9600
C20 H20B 0.9600
C20 H20C 0.9600
C21 H21A 0.9600
C21 H21B 0.9600
C21 H21C 0.9600

loop_
_geom_hbond_atom_site_label_D
_geom_hbond_atom_site_label_H
_geom_hbond_atom_site_label_A
_geom_hbond_distance_DH
_geom_hbond_distance_HA
_geom_hbond_distance_DA
_geom_hbond_angle_DHA
_geom_hbond_site_symmetry_A
O1 H1A O2 0.85(4) 1.99(4) 2.816(2) 164(4) 2_556
O2 H2A O1 0.78(4) 2.02(4) 2.657(3) 139(3) .
O2 H2A O7 0.78(4) 2.54(3) 3.116(3) 132(3) 2_456
C8 H8 O3 0.98 2.44 3.072(3) 121.7 .
C14 H14 O4 0.93 2.51 3.412(4) 164.3 3_556
C16 H16 O5 0.93 2.39 3.259(4) 156.1 3_646
C19 H19B O3 0.97 2.47 3.297(3) 143.5 2_566

loop_
_geom_torsion_atom_site_label_1
_geom_torsion_atom_site_label_2
_geom_torsion_atom_site_label_3
_geom_torsion_atom_site_label_4
_geom_torsion
C10 C1 C2 C3 1.9(4)
C1 C2 C3 C4 -13.6(4)
C2 C3 C4 O1 -77.0(3)
C2 C3 C4 C18 162.0(2)
C2 C3 C4 C5 44.0(3)
O1 C4 C5 C19 -69.2(2)
C3 C4 C5 C19 168.3(2)
C18 C4 C5 C19 40.8(2)
O1 C4 C5 C6 178.25(19)
C3 C4 C5 C6 55.8(2)
C18 C4 C5 C6 -71.8(2)
O1 C4 C5 C10 57.8(2)
C3 C4 C5 C10 -64.6(2)
C18 C4 C5 C10 167.77(18)
C19 C5 C6 C7 78.0(2)
C4 C5 C6 C7 -176.3(2)
C10 C5 C6 C7 -55.6(2)
C5 C6 C7 C8 59.4(3)
C6 C7 C8 C17 72.4(3)
C6 C7 C8 C9 -58.6(3)
C17 C8 C9 C20 168.8(2)
C7 C8 C9 C20 -65.0(2)
C17 C8 C9 C11 52.2(3)
C7 C8 C9 C11 178.45(19)
C17 C8 C9 C10 -71.4(3)
C7 C8 C9 C10 54.9(2)
C2 C1 C10 O2 100.2(3)
C2 C1 C10 C5 -19.4(3)
C2 C1 C10 C9 -144.3(3)
C19 C5 C10 O2 43.2(3)
C6 C5 C10 O2 170.04(18)
C4 C5 C10 O2 -70.1(2)
C19 C5 C10 C1 160.9(2)
C6 C5 C10 C1 -72.3(2)
C4 C5 C10 C1 47.6(2)
C19 C5 C10 C9 -74.2(3)
C6 C5 C10 C9 52.7(2)
C4 C5 C10 C9 172.53(18)
C20 C9 C10 O2 -55.1(2)
C11 C9 C10 O2 60.3(2)
C8 C9 C10 O2 -173.85(18)
C20 C9 C10 C1 -172.6(2)
C11 C9 C10 C1 -57.2(2)
C8 C9 C10 C1 68.7(2)
C20 C9 C10 C5 65.9(2)
C11 C9 C10 C5 -178.64(18)
C8 C9 C10 C5 -52.8(2)
C20 C9 C11 C12 -76.6(3)
C8 C9 C11 C12 41.5(3)
C10 C9 C11 C12 165.1(2)
C9 C11 C12 O3 30.8(4)
C9 C11 C12 C13 -151.0(2)
O3 C12 C13 C16 -175.8(3)
C11 C12 C13 C16 5.9(4)
O3 C12 C13 C14 4.9(4)
C11 C12 C13 C14 -173.3(2)
C16 C13 C14 C15 -0.2(3)
C12 C13 C14 C15 179.2(3)
C13 C14 C15 O4 0.1(4)
C16 O4 C15 C14 0.0(4)
C15 O4 C16 C13 -0.1(4)
C14 C13 C16 O4 0.2(3)
C12 C13 C16 O4 -179.2(3)
C21 O6 C17 O5 -5.7(4)
C21 O6 C17 C8 176.5(3)
C7 C8 C17 O5 11.9(4)
C9 C8 C17 O5 139.1(3)
C7 C8 C17 O6 -170.4(2)
C9 C8 C17 O6 -43.2(3)
C19 O8 C18 O7 -177.4(3)
C19 O8 C18 C4 5.8(3)
O1 C4 C18 O7 -95.0(3)
C3 C4 C18 O7 28.8(4)
C5 C4 C18 O7 152.9(3)
O1 C4 C18 O8 81.6(2)
C3 C4 C18 O8 -154.6(2)
C5 C4 C18 O8 -30.5(2)
C18 O8 C19 C5 21.8(3)
C6 C5 C19 O8 74.6(2)
C4 C5 C19 O8 -38.4(2)
C10 C5 C19 O8 -157.8(2)
